data_7015394
loop_
_publ_author_name
'Coates, Cristina M.'
'Hagan, Kenton'
'Mitchell, Casey A.'
'Gorden, John D.'
'Goldsmith, Christian R.'

_publ_section_title
;
 Structural characterization of manganese and iron complexes with
 methylated derivatives of bis(2-pyridylmethyl)-1,2-ethanediamine
 reveals unanticipated conformational flexibility.
;
_journal_issue 16
_journal_name_full 'Dalton transactions (Cambridge, England : 2003)'
_journal_page_first 4048
_journal_page_last 4058
_journal_paper_doi 10.1039/c0dt01556c
_journal_volume 40
_journal_year 2011
_chemical_compound_source 'synthesis as described'
_chemical_formula_moiety 'C16 H18 Cl2 Mn1 N4'
_chemical_formula_sum 'C16 H18 Cl2 Mn N4'
_chemical_formula_weight 392.18
_chemical_name_systematic
;
?
;
_space_group_IT_number 15
_symmetry_cell_setting monoclinic
_symmetry_Int_Tables_number 15
_symmetry_space_group_name_Hall '-C 2yc'
_symmetry_space_group_name_H-M 'C 1 2/c 1'
_atom_sites_solution_hydrogens geom
_atom_sites_solution_primary direct
_atom_sites_solution_secondary difmap
_audit_conform_dict_location ftp://ftp.iucr.org/pub/cif_core.dic
_audit_conform_dict_name cif_core.dic
_audit_conform_dict_version 2.3
_audit_creation_date 2010-09-24T14:55:09-00:00
_audit_creation_method 'WinGX routine CIF_UPDATE'
_cell_angle_alpha 90
_cell_angle_beta 101.7710(10)
_cell_angle_gamma 90
_cell_formula_units_Z 4
_cell_length_a 12.0792(9)
_cell_length_b 9.6386(7)
_cell_length_c 15.2205(11)
_cell_measurement_reflns_used 2150
_cell_measurement_temperature 293(2)
_cell_measurement_theta_max 28.3
_cell_measurement_theta_min 2.7
_cell_measurement_wavelength 0.71073
_cell_volume 1734.8(2)
_computing_molecular_graphics 'Ortep-3 for Windows (Farrugia, 1997)'
_computing_publication_material 'WinGX publication routines (Farrugia, 1999)'
_computing_structure_refinement 'SHELXL-97 (Sheldrick, 1997)'
_computing_structure_solution 'SHELXS-97 (Sheldrick, 1997)'
_diffrn_ambient_temperature 293(2)
_diffrn_measured_fraction_theta_full 0.997
_diffrn_measured_fraction_theta_max 0.997
_diffrn_measurement_device_type 'Bruker APEX'
_diffrn_measurement_method '0.3 wide w/ exposures'
_diffrn_radiation_monochromator graphite
_diffrn_radiation_probe x-ray
_diffrn_radiation_type MoK\a
_diffrn_radiation_wavelength 0.71073
_diffrn_reflns_av_R_equivalents 0.0326
_diffrn_reflns_av_unetI/netI 0.0329
_diffrn_reflns_limit_h_max 16
_diffrn_reflns_limit_h_min -16
_diffrn_reflns_limit_k_max 12
_diffrn_reflns_limit_k_min -12
_diffrn_reflns_limit_l_max 20
_diffrn_reflns_limit_l_min -20
_diffrn_reflns_number 8565
_diffrn_reflns_theta_full 28.28
_diffrn_reflns_theta_max 28.28
_diffrn_reflns_theta_min 2.73
_diffrn_standards_decay_% 0
_diffrn_standards_interval_count 0
_diffrn_standards_interval_time 0
_diffrn_standards_number 0
_exptl_absorpt_coefficient_mu 1.072
_exptl_absorpt_correction_T_max 0.9483
_exptl_absorpt_correction_T_min 0.9004
_exptl_absorpt_correction_type numerical
_exptl_absorpt_process_details SHELXPREP
_exptl_crystal_colour yellow
_exptl_crystal_density_diffrn 1.502
_exptl_crystal_density_method 'not measured'
_exptl_crystal_description prism
_exptl_crystal_F_000 804
_exptl_crystal_size_max 0.1
_exptl_crystal_size_mid 0.08
_exptl_crystal_size_min 0.05
_refine_diff_density_max 1.604
_refine_diff_density_min -0.24
_refine_diff_density_rms 0.077
_refine_ls_extinction_method none
_refine_ls_goodness_of_fit_ref 1.083
_refine_ls_hydrogen_treatment constr
_refine_ls_matrix_type full
_refine_ls_number_parameters 105
_refine_ls_number_reflns 2150
_refine_ls_number_restraints 0
_refine_ls_restrained_S_all 1.083
_refine_ls_R_factor_all 0.0517
_refine_ls_R_factor_gt 0.044
_refine_ls_shift/su_max 0
_refine_ls_shift/su_mean 0
_refine_ls_structure_factor_coef Fsqd
_refine_ls_weighting_details 'calc w=1/[\s^2^(Fo^2^)+(0.0620P)^2^+2.4639P] where P=(Fo^2^+2Fc^2^)/3'
_refine_ls_weighting_scheme calc
_refine_ls_wR_factor_gt 0.1169
_refine_ls_wR_factor_ref 0.1211
_reflns_number_gt 1835
_reflns_number_total 2150
_reflns_threshold_expression >2sigma(I)
_cod_data_source_file c0dt01556c.txt
_cod_data_source_block c2c
_cod_original_sg_symbol_H-M 'C 2/c'
_cod_database_code 7015394

loop_
_symmetry_equiv_pos_as_xyz
'x, y, z'
'-x, y, -z+1/2'
'x+1/2, y+1/2, z'
'-x+1/2, y+1/2, -z+1/2'
'-x, -y, -z'
'x, -y, z-1/2'
'-x+1/2, -y+1/2, -z'
'x+1/2, -y+1/2, z-1/2'

loop_
_atom_site_label
_atom_site_type_symbol
_atom_site_fract_x
_atom_site_fract_y
_atom_site_fract_z
_atom_site_U_iso_or_equiv
_atom_site_adp_type
_atom_site_occupancy
_atom_site_symmetry_multiplicity
_atom_site_calc_flag
_atom_site_refinement_flags
_atom_site_disorder_assembly
_atom_site_disorder_group
Mn1 Mn 0.5 0.21497(5) 0.75 0.02816(17) Uani 1 2 d S . .
Cl2 Cl 0.58361(5) 0.16106(7) 0.62152(4) 0.03802(19) Uani 1 1 d . . .
N1 N 0.31887(17) 0.1495(2) 0.65223(14) 0.0311(4) Uani 1 1 d . . .
N2 N 0.3909(2) 0.4039(2) 0.71131(16) 0.0397(5) Uani 1 1 d . . .
C4 C 0.2505(2) 0.2602(3) 0.62846(18) 0.0350(5) Uani 1 1 d . . .
C3 C 0.1174(2) 0.1260(4) 0.52712(19) 0.0449(7) Uani 1 1 d . . .
H3A H 0.0503 0.1175 0.4848 0.054 Uiso 1 1 calc R . .
C1 C 0.2869(2) 0.0279(3) 0.61448(18) 0.0351(5) Uani 1 1 d . . .
C5 C 0.1491(2) 0.2522(3) 0.56699(19) 0.0416(7) Uani 1 1 d . . .
H5A H 0.1034 0.3301 0.5529 0.05 Uiso 1 1 calc R . .
C6 C 0.2920(2) 0.3946(3) 0.66670(19) 0.0411(6) Uani 1 1 d . . .
H6A H 0.2453 0.4721 0.6579 0.049 Uiso 1 1 calc R . .
C2 C 0.1861(2) 0.0131(3) 0.55068(19) 0.0427(6) Uani 1 1 d . . .
H2A H 0.1659 -0.0728 0.5245 0.051 Uiso 1 1 calc R . .
C10 C 0.4373(3) 0.5361(3) 0.7496(2) 0.0484(7) Uani 1 1 d . . .
H10A H 0.4247 0.5462 0.8102 0.058 Uiso 1 1 calc R . .
H10B H 0.4007 0.6127 0.7137 0.058 Uiso 1 1 calc R . .
C9 C 0.3630(3) -0.0943(3) 0.6420(2) 0.0507(8) Uani 1 1 d . . .
H9A H 0.3277 -0.1767 0.6138 0.076 Uiso 1 1 calc R . .
H9B H 0.3765 -0.1049 0.706 0.076 Uiso 1 1 calc R . .
H9C H 0.4336 -0.0796 0.6237 0.076 Uiso 1 1 calc R . .

loop_
_atom_site_aniso_label
_atom_site_aniso_U_11
_atom_site_aniso_U_22
_atom_site_aniso_U_33
_atom_site_aniso_U_23
_atom_site_aniso_U_13
_atom_site_aniso_U_12
Mn1 0.0289(3) 0.0209(3) 0.0338(3) 0 0.0043(2) 0
Cl2 0.0356(3) 0.0423(4) 0.0356(3) 0.0010(2) 0.0061(2) 0.0128(3)
N1 0.0277(10) 0.0327(11) 0.0324(10) 0.0052(8) 0.0047(8) 0.0063(8)
N2 0.0506(14) 0.0266(10) 0.0426(12) 0.0023(9) 0.0116(10) 0.0098(10)
C4 0.0303(12) 0.0399(14) 0.0373(13) 0.0093(10) 0.0122(10) 0.0096(10)
C3 0.0270(12) 0.0648(19) 0.0416(15) 0.0189(14) 0.0041(11) -0.0026(12)
C1 0.0311(12) 0.0355(13) 0.0380(12) 0.0044(10) 0.0054(10) 0.0017(10)
C5 0.0267(12) 0.0550(17) 0.0445(15) 0.0209(13) 0.0104(11) 0.0126(12)
C6 0.0446(15) 0.0361(14) 0.0457(15) 0.0084(11) 0.0160(12) 0.0181(12)
C2 0.0357(14) 0.0496(16) 0.0408(14) 0.0032(12) 0.0028(11) -0.0090(12)
C10 0.077(2) 0.0246(13) 0.0452(15) -0.0014(11) 0.0160(15) 0.0098(13)
C9 0.0473(16) 0.0306(14) 0.069(2) -0.0031(13) -0.0016(14) 0.0054(12)

loop_
_atom_type_symbol
_atom_type_description
_atom_type_scat_dispersion_real
_atom_type_scat_dispersion_imag
_atom_type_scat_source
C C 0.0033 0.0016 'International Tables Vol C Tables 4.2.6.8 and 6.1.1.4'
H H 0 0 'International Tables Vol C Tables 4.2.6.8 and 6.1.1.4'
N N 0.0061 0.0033 'International Tables Vol C Tables 4.2.6.8 and 6.1.1.4'
Cl Cl 0.1484 0.1585 'International Tables Vol C Tables 4.2.6.8 and 6.1.1.4'
Mn Mn 0.3368 0.7283 'International Tables Vol C Tables 4.2.6.8 and 6.1.1.4'

loop_
_geom_angle_atom_site_label_1
_geom_angle_atom_site_label_2
_geom_angle_atom_site_label_3
_geom_angle
_geom_angle_site_symmetry_1
_geom_angle_site_symmetry_3
_geom_angle_publ_flag
N2 Mn1 N2 72.25(13) 2_656 . ?
N2 Mn1 Cl2 106.19(6) 2_656 2_656 ?
N2 Mn1 Cl2 93.80(6) . 2_656 ?
N2 Mn1 Cl2 93.80(6) 2_656 . ?
N2 Mn1 Cl2 106.19(6) . . ?
Cl2 Mn1 Cl2 155.33(4) 2_656 . ?
N2 Mn1 N1 139.85(8) 2_656 . ?
N2 Mn1 N1 69.48(8) . . ?
Cl2 Mn1 N1 88.15(5) 2_656 . ?
Cl2 Mn1 N1 85.58(5) . . ?
N2 Mn1 N1 69.48(8) 2_656 2_656 ?
N2 Mn1 N1 139.85(8) . 2_656 ?
Cl2 Mn1 N1 85.58(5) 2_656 2_656 ?
Cl2 Mn1 N1 88.15(5) . 2_656 ?
N1 Mn1 N1 150.31(10) . 2_656 ?
C1 N1 C4 118.2(2) . . ?
C1 N1 Mn1 129.20(16) . . ?
C4 N1 Mn1 112.18(18) . . ?
C6 N2 C10 121.6(2) . . ?
C6 N2 Mn1 121.8(2) . . ?
C10 N2 Mn1 116.31(19) . . ?
N1 C4 C5 123.0(3) . . ?
N1 C4 C6 116.8(2) . . ?
C5 C4 C6 120.1(2) . . ?
C2 C3 C5 119.1(3) . . ?
C2 C3 H3A 120.5 . . ?
C5 C3 H3A 120.5 . . ?
N1 C1 C2 121.7(2) . . ?
N1 C1 C9 117.7(2) . . ?
C2 C1 C9 120.6(3) . . ?
C3 C5 C4 118.3(3) . . ?
C3 C5 H5A 120.8 . . ?
C4 C5 H5A 120.8 . . ?
N2 C6 C4 119.4(2) . . ?
N2 C6 H6A 120.3 . . ?
C4 C6 H6A 120.3 . . ?
C3 C2 C1 119.6(3) . . ?
C3 C2 H2A 120.2 . . ?
C1 C2 H2A 120.2 . . ?
N2 C10 C10 107.70(19) . 2_656 ?
N2 C10 H10A 110.2 . . ?
C10 C10 H10A 110.2 2_656 . ?
N2 C10 H10B 110.2 . . ?
C10 C10 H10B 110.2 2_656 . ?
H10A C10 H10B 108.5 . . ?
C1 C9 H9A 109.5 . . ?
C1 C9 H9B 109.5 . . ?
H9A C9 H9B 109.5 . . ?
C1 C9 H9C 109.5 . . ?
H9A C9 H9C 109.5 . . ?
H9B C9 H9C 109.5 . . ?

loop_
_geom_bond_atom_site_label_1
_geom_bond_atom_site_label_2
_geom_bond_distance
_geom_bond_site_symmetry_2
_geom_bond_publ_flag
Mn1 N2 2.254(2) 2_656 ?
Mn1 N2 2.254(2) . ?
Mn1 Cl2 2.4330(6) 2_656 ?
Mn1 Cl2 2.4330(6) . ?
Mn1 N1 2.464(2) . ?
Mn1 N1 2.464(2) 2_656 ?
N1 C1 1.327(3) . ?
N1 C4 1.353(3) . ?
N2 C6 1.251(4) . ?
N2 C10 1.465(4) . ?
C4 C5 1.384(4) . ?
C4 C6 1.465(4) . ?
C3 C2 1.371(4) . ?
C3 C5 1.379(5) . ?
C3 H3A 0.93 . ?
C1 C2 1.401(4) . ?
C1 C9 1.501(4) . ?
C5 H5A 0.93 . ?
C6 H6A 0.93 . ?
C2 H2A 0.93 . ?
C10 C10 1.512(7) 2_656 ?
C10 H10A 0.97 . ?
C10 H10B 0.97 . ?
C9 H9A 0.96 . ?
C9 H9B 0.96 . ?
C9 H9C 0.96 . ?
